data_4107274
loop_
_publ_author_name
'Dmitry V. Peryshkov'
'Richard R. Schrock'
'Michael K. Takase'
'Peter M\"uller'
'Amir H. Hoveyda'

_publ_section_title
;
 Z-Selective Olefin Metathesis Reactions Promoted by Tungsten Oxo
 Alkylidene Complexes
;
_journal_name_full 'Journal of the American Chemical Society'
_journal_page_first 20754
_journal_page_last 20757
_journal_paper_doi 10.1021/ja210349m
_journal_volume 133
_journal_year 2011
_chemical_formula_sum 'C53 H43 B F15 N O2 W'
_chemical_formula_weight 1205.54
_chemical_name_systematic
; 
 ? 
;
_space_group_IT_number 14
_symmetry_cell_setting monoclinic
_symmetry_space_group_name_Hall '-P 2yn'
_symmetry_space_group_name_H-M 'P 1 21/n 1'
_atom_sites_solution_hydrogens geom
_atom_sites_solution_primary direct
_atom_sites_solution_secondary difmap
_audit_creation_method SHELXL-97
_cell_angle_alpha 90.00
_cell_angle_beta 93.976(2)
_cell_angle_gamma 90.00
_cell_formula_units_Z 4
_cell_length_a 13.2954(11)
_cell_length_b 21.6218(18)
_cell_length_c 16.9582(15)
_cell_measurement_reflns_used 9617
_cell_measurement_temperature 100(2)
_cell_measurement_theta_max 30.51
_cell_measurement_theta_min 3.07
_cell_volume 4863.2(7)
_computing_cell_refinement 'SAINT 7.46A (Bruker-AXS, 2010)'
_computing_data_collection 'APEX2 v2010.7.0 (Bruker-AXS, 2010)'
_computing_data_reduction 'SAINT 7.46A (Bruker-AXS, 2010)'
_computing_molecular_graphics 'Bruker SHELXTL'
_computing_publication_material 'Bruker SHELXTL'
_computing_structure_refinement 'SHELXL-97 (Sheldrick, 2008)'
_computing_structure_solution 'SHELXS-97 (Sheldrick, 2008)'
_diffrn_ambient_temperature 100(2)
_diffrn_detector_area_resol_mean 8.3
_diffrn_measured_fraction_theta_full 0.999
_diffrn_measured_fraction_theta_max 0.999
_diffrn_measurement_device_type 'Bruker Smart APEX2 CCD'
_diffrn_measurement_method '\f and \w scans'
_diffrn_radiation_monochromator graphite
_diffrn_radiation_source 'fine-focus sealed tube'
_diffrn_radiation_type MoK\a
_diffrn_radiation_wavelength 0.71073
_diffrn_reflns_av_R_equivalents 0.0508
_diffrn_reflns_av_sigmaI/netI 0.0286
_diffrn_reflns_limit_h_max 18
_diffrn_reflns_limit_h_min -18
_diffrn_reflns_limit_k_max 30
_diffrn_reflns_limit_k_min -30
_diffrn_reflns_limit_l_max 24
_diffrn_reflns_limit_l_min -24
_diffrn_reflns_number 116266
_diffrn_reflns_theta_full 30.32
_diffrn_reflns_theta_max 30.32
_diffrn_reflns_theta_min 1.80
_exptl_absorpt_coefficient_mu 2.476
_exptl_absorpt_correction_T_max 0.9184
_exptl_absorpt_correction_T_min 0.6244
_exptl_absorpt_correction_type multi-scan
_exptl_absorpt_process_details 'SADABS (Sheldrick, 2009)'
_exptl_crystal_colour orange
_exptl_crystal_density_diffrn 1.647
_exptl_crystal_description needle
_exptl_crystal_F_000 2392
_exptl_crystal_size_max 0.21
_exptl_crystal_size_mid 0.05
_exptl_crystal_size_min 0.04
_refine_diff_density_max 0.800
_refine_diff_density_min -1.005
_refine_diff_density_rms 0.086
_refine_ls_extinction_method none
_refine_ls_goodness_of_fit_ref 1.027
_refine_ls_hydrogen_treatment mixed
_refine_ls_matrix_type full
_refine_ls_number_parameters 672
_refine_ls_number_reflns 14569
_refine_ls_number_restraints 1
_refine_ls_restrained_S_all 1.026
_refine_ls_R_factor_all 0.0391
_refine_ls_R_factor_gt 0.0262
_refine_ls_shift/su_max 0.002
_refine_ls_shift/su_mean 0.000
_refine_ls_structure_factor_coef Fsqd
_refine_ls_weighting_details 'calc w=1/[\s^2^(Fo^2^)+(0.0186P)^2^+5.2779P] where P=(Fo^2^+2Fc^2^)/3'
_refine_ls_weighting_scheme calc
_refine_ls_wR_factor_gt 0.0529
_refine_ls_wR_factor_ref 0.0574
_reflns_number_gt 11902
_reflns_number_total 14569
_reflns_threshold_expression >2sigma(I)
_cod_data_source_file ja210349m_si_002_4.cif
_cod_data_source_block x11151
_cod_database_code 4107274

loop_
_symmetry_equiv_pos_as_xyz
'x, y, z'
'-x+1/2, y+1/2, -z+1/2'
'-x, -y, -z'
'x-1/2, -y-1/2, z-1/2'

loop_
_atom_site_label
_atom_site_type_symbol
_atom_site_fract_x
_atom_site_fract_y
_atom_site_fract_z
_atom_site_U_iso_or_equiv
_atom_site_adp_type
_atom_site_occupancy
_atom_site_symmetry_multiplicity
_atom_site_calc_flag
_atom_site_refinement_flags
W1 W 0.503728(6) 0.112688(4) 0.254389(5) 0.01664(3) Uani 1 1 d .
C1 C 0.48390(17) 0.12743(11) 0.36073(14) 0.0231(5) Uani 1 1 d D
H1 H 0.4262(16) 0.1516(11) 0.3428(15) 0.028 Uiso 1 1 d D
C2 C 0.51412(18) 0.13033(11) 0.44835(14) 0.0249(5) Uani 1 1 d .
C3 C 0.58057(19) 0.07487(13) 0.47311(15) 0.0308(5) Uani 1 1 d .
H3A H 0.5424 0.0365 0.4633 0.046 Uiso 1 1 calc R
H3B H 0.6016 0.0780 0.5295 0.046 Uiso 1 1 calc R
H3C H 0.6403 0.0745 0.4424 0.046 Uiso 1 1 calc R
C4 C 0.4207(2) 0.13028(14) 0.49637(15) 0.0348(6) Uani 1 1 d .
H4A H 0.3750 0.1635 0.4776 0.052 Uiso 1 1 calc R
H4B H 0.4412 0.1368 0.5524 0.052 Uiso 1 1 calc R
H4C H 0.3860 0.0904 0.4899 0.052 Uiso 1 1 calc R
C5 C 0.5741(3) 0.19014(14) 0.46467(17) 0.0452(8) Uani 1 1 d .
H5A H 0.6348 0.1896 0.4350 0.068 Uiso 1 1 calc R
H5B H 0.5935 0.1933 0.5213 0.068 Uiso 1 1 calc R
H5C H 0.5323 0.2258 0.4481 0.068 Uiso 1 1 calc R
N1 N 0.39799(13) 0.05167(9) 0.22453(11) 0.0203(4) Uani 1 1 d .
C6 C 0.31342(18) 0.02445(12) 0.35111(15) 0.0278(5) Uani 1 1 d .
H6A H 0.2632 -0.0054 0.3672 0.042 Uiso 1 1 calc R
H6B H 0.2909 0.0665 0.3624 0.042 Uiso 1 1 calc R
H6C H 0.3782 0.0165 0.3805 0.042 Uiso 1 1 calc R
C7 C 0.32550(17) 0.01802(11) 0.26464(15) 0.0244(5) Uani 1 1 d .
C8 C 0.27401(18) -0.01934(12) 0.21134(16) 0.0299(5) Uani 1 1 d .
H8A H 0.2213 -0.0470 0.2225 0.036 Uiso 1 1 calc R
C9 C 0.31276(19) -0.00992(12) 0.13567(16) 0.0305(5) Uani 1 1 d .
H9A H 0.2897 -0.0299 0.0879 0.037 Uiso 1 1 calc R
C10 C 0.38777(17) 0.03225(11) 0.14367(14) 0.0241(5) Uani 1 1 d .
C11 C 0.45541(18) 0.05573(12) 0.08374(14) 0.0272(5) Uani 1 1 d .
H11A H 0.5240 0.0403 0.0962 0.041 Uiso 1 1 calc R
H11B H 0.4558 0.1010 0.0846 0.041 Uiso 1 1 calc R
H11C H 0.4309 0.0413 0.0311 0.041 Uiso 1 1 calc R
O1 O 0.48706(11) 0.18590(7) 0.19734(9) 0.0196(3) Uani 1 1 d .
C21 C 0.45668(16) 0.24743(10) 0.19145(13) 0.0198(4) Uani 1 1 d .
C22 C 0.35511(17) 0.26237(11) 0.19757(14) 0.0233(5) Uani 1 1 d .
C31 C 0.28006(16) 0.21569(11) 0.22158(14) 0.0223(4) Uani 1 1 d .
C32 C 0.23533(17) 0.17309(11) 0.16767(14) 0.0239(5) Uani 1 1 d .
C37 C 0.25789(19) 0.17428(13) 0.08135(14) 0.0305(5) Uani 1 1 d .
H37A H 0.2372 0.1350 0.0565 0.046 Uiso 1 1 calc R
H37B H 0.3304 0.1804 0.0772 0.046 Uiso 1 1 calc R
H37C H 0.2206 0.2083 0.0546 0.046 Uiso 1 1 calc R
C33 C 0.16610(17) 0.13039(11) 0.19460(14) 0.0251(5) Uani 1 1 d .
H33A H 0.1367 0.1007 0.1587 0.030 Uiso 1 1 calc R
C34 C 0.13937(16) 0.13034(11) 0.27235(14) 0.0251(5) Uani 1 1 d .
C38 C 0.06393(19) 0.08469(13) 0.29960(16) 0.0333(6) Uani 1 1 d .
H38A H -0.0039 0.0968 0.2791 0.050 Uiso 1 1 calc R
H38B H 0.0671 0.0841 0.3575 0.050 Uiso 1 1 calc R
H38C H 0.0795 0.0434 0.2800 0.050 Uiso 1 1 calc R
C35 C 0.18323(17) 0.17369(11) 0.32430(14) 0.0249(5) Uani 1 1 d .
H35A H 0.1649 0.1742 0.3775 0.030 Uiso 1 1 calc R
C36 C 0.25378(17) 0.21680(11) 0.30063(14) 0.0235(5) Uani 1 1 d .
C39 C 0.29910(19) 0.26359(12) 0.35848(15) 0.0300(5) Uani 1 1 d .
H39A H 0.2712 0.3046 0.3455 0.045 Uiso 1 1 calc R
H39B H 0.3724 0.2645 0.3555 0.045 Uiso 1 1 calc R
H39C H 0.2832 0.2522 0.4121 0.045 Uiso 1 1 calc R
C23 C 0.32738(19) 0.32442(12) 0.18613(16) 0.0314(6) Uani 1 1 d .
H23A H 0.2588 0.3360 0.1887 0.038 Uiso 1 1 calc R
C24 C 0.3978(2) 0.36893(12) 0.17120(17) 0.0347(6) Uani 1 1 d .
H24A H 0.3775 0.4108 0.1637 0.042 Uiso 1 1 calc R
C25 C 0.4984(2) 0.35277(11) 0.16714(15) 0.0289(5) Uani 1 1 d .
H25A H 0.5464 0.3838 0.1572 0.035 Uiso 1 1 calc R
C26 C 0.52983(17) 0.29146(10) 0.17747(13) 0.0219(4) Uani 1 1 d .
C41 C 0.63876(17) 0.27460(10) 0.17523(14) 0.0216(4) Uani 1 1 d .
C42 C 0.67589(17) 0.25569(11) 0.10436(14) 0.0241(5) Uani 1 1 d .
C47 C 0.60580(19) 0.24929(14) 0.03103(15) 0.0337(6) Uani 1 1 d .
H47A H 0.5475 0.2241 0.0429 0.051 Uiso 1 1 calc R
H47B H 0.6415 0.2293 -0.0107 0.051 Uiso 1 1 calc R
H47C H 0.5828 0.2903 0.0132 0.051 Uiso 1 1 calc R
C43 C 0.77830(18) 0.24214(11) 0.10317(16) 0.0280(5) Uani 1 1 d .
H43A H 0.8044 0.2304 0.0546 0.034 Uiso 1 1 calc R
C44 C 0.84324(18) 0.24519(11) 0.17052(17) 0.0291(5) Uani 1 1 d .
C48 C 0.95335(19) 0.22740(14) 0.1677(2) 0.0406(7) Uani 1 1 d .
H48A H 0.9583 0.1875 0.1409 0.061 Uiso 1 1 calc R
H48B H 0.9844 0.2242 0.2216 0.061 Uiso 1 1 calc R
H48C H 0.9885 0.2591 0.1387 0.061 Uiso 1 1 calc R
C45 C 0.80420(19) 0.26336(11) 0.24061(16) 0.0293(5) Uani 1 1 d .
H45A H 0.8476 0.2648 0.2875 0.035 Uiso 1 1 calc R
C46 C 0.70320(19) 0.27955(11) 0.24420(14) 0.0258(5) Uani 1 1 d .
C49 C 0.6649(2) 0.30305(14) 0.32053(16) 0.0394(7) Uani 1 1 d .
H49A H 0.6566 0.3480 0.3176 0.059 Uiso 1 1 calc R
H49B H 0.7134 0.2926 0.3647 0.059 Uiso 1 1 calc R
H49C H 0.5998 0.2837 0.3288 0.059 Uiso 1 1 calc R
O2 O 0.62013(11) 0.07505(7) 0.24762(9) 0.0206(3) Uani 1 1 d .
B1 B 0.69887(18) 0.02139(11) 0.24149(15) 0.0179(5) Uani 1 1 d .
C51 C 0.62932(16) -0.03965(10) 0.21952(13) 0.0198(4) Uani 1 1 d .
C52 C 0.63056(17) -0.07477(11) 0.15082(13) 0.0224(4) Uani 1 1 d .
F1 F 0.69716(11) -0.06285(7) 0.09565(8) 0.0286(3) Uani 1 1 d .
C53 C 0.56569(19) -0.12406(11) 0.13335(14) 0.0270(5) Uani 1 1 d .
F2 F 0.57293(13) -0.15689(7) 0.06667(9) 0.0381(4) Uani 1 1 d .
C54 C 0.49525(18) -0.13990(11) 0.18546(15) 0.0279(5) Uani 1 1 d .
F3 F 0.43244(12) -0.18761(7) 0.16928(10) 0.0393(4) Uani 1 1 d .
C55 C 0.49102(16) -0.10716(10) 0.25481(14) 0.0244(5) Uani 1 1 d .
F4 F 0.42457(10) -0.12343(7) 0.30769(9) 0.0309(3) Uani 1 1 d .
C56 C 0.55694(16) -0.05860(10) 0.26975(13) 0.0202(4) Uani 1 1 d .
F5 F 0.54951(10) -0.02849(6) 0.33919(8) 0.0242(3) Uani 1 1 d .
C61 C 0.75984(15) 0.02011(10) 0.32900(13) 0.0180(4) Uani 1 1 d .
C62 C 0.77606(16) -0.03148(10) 0.37710(13) 0.0202(4) Uani 1 1 d .
F6 F 0.74172(10) -0.08768(6) 0.35348(8) 0.0252(3) Uani 1 1 d .
C63 C 0.83008(17) -0.02974(11) 0.44980(13) 0.0234(5) Uani 1 1 d .
F7 F 0.84415(11) -0.08133(7) 0.49344(8) 0.0322(3) Uani 1 1 d .
C64 C 0.87158(17) 0.02524(12) 0.47691(14) 0.0254(5) Uani 1 1 d .
F8 F 0.92558(11) 0.02693(8) 0.54722(8) 0.0355(4) Uani 1 1 d .
C65 C 0.85922(17) 0.07778(11) 0.43176(15) 0.0260(5) Uani 1 1 d .
F9 F 0.90032(12) 0.13143(7) 0.45710(10) 0.0389(4) Uani 1 1 d .
C66 C 0.80408(16) 0.07424(10) 0.35919(14) 0.0216(4) Uani 1 1 d .
F10 F 0.79482(11) 0.12729(6) 0.31700(9) 0.0291(3) Uani 1 1 d .
C71 C 0.77808(16) 0.03798(10) 0.17561(13) 0.0209(4) Uani 1 1 d .
C72 C 0.87259(18) 0.00857(11) 0.17784(14) 0.0239(5) Uani 1 1 d .
F11 F 0.89610(11) -0.03428(7) 0.23445(9) 0.0313(3) Uani 1 1 d .
C73 C 0.94550(18) 0.01943(12) 0.12545(16) 0.0295(5) Uani 1 1 d .
F12 F 1.03539(11) -0.00938(8) 0.13391(10) 0.0406(4) Uani 1 1 d .
C74 C 0.9254(2) 0.06026(12) 0.06413(15) 0.0308(5) Uani 1 1 d .
F13 F 0.99559(13) 0.07227(8) 0.01328(10) 0.0443(4) Uani 1 1 d .
C75 C 0.8325(2) 0.08835(11) 0.05588(15) 0.0294(5) Uani 1 1 d .
F14 F 0.81050(14) 0.12581(7) -0.00633(9) 0.0417(4) Uani 1 1 d .
C76 C 0.76263(18) 0.07762(11) 0.11136(15) 0.0264(5) Uani 1 1 d .
F15 F 0.67282(11) 0.10731(7) 0.09873(9) 0.0358(4) Uani 1 1 d .

loop_
_atom_site_aniso_label
_atom_site_aniso_U_11
_atom_site_aniso_U_22
_atom_site_aniso_U_33
_atom_site_aniso_U_23
_atom_site_aniso_U_13
_atom_site_aniso_U_12
W1 0.01431(4) 0.01603(4) 0.01941(4) 0.00380(3) -0.00004(3) 0.00058(3)
C1 0.0196(10) 0.0241(11) 0.0255(11) 0.0033(9) 0.0016(9) -0.0009(8)
C2 0.0267(12) 0.0269(11) 0.0208(11) 0.0019(9) 0.0005(9) 0.0001(9)
C3 0.0271(12) 0.0424(15) 0.0230(12) 0.0051(10) 0.0013(10) 0.0062(11)
C4 0.0383(15) 0.0430(15) 0.0238(12) 0.0024(11) 0.0066(11) 0.0109(12)
C5 0.066(2) 0.0375(16) 0.0311(15) 0.0009(12) -0.0061(14) -0.0182(15)
N1 0.0152(8) 0.0209(9) 0.0241(9) 0.0042(7) -0.0026(7) -0.0012(7)
C6 0.0198(11) 0.0330(13) 0.0309(13) 0.0102(10) 0.0033(9) -0.0005(9)
C7 0.0170(10) 0.0247(11) 0.0312(12) 0.0077(9) 0.0000(9) -0.0007(8)
C8 0.0220(11) 0.0271(12) 0.0398(14) 0.0069(10) -0.0030(10) -0.0063(9)
C9 0.0276(12) 0.0294(13) 0.0333(13) -0.0013(10) -0.0078(10) -0.0037(10)
C10 0.0220(11) 0.0241(11) 0.0254(11) 0.0033(9) -0.0041(9) 0.0009(9)
C11 0.0292(12) 0.0295(12) 0.0224(11) 0.0024(9) -0.0025(9) -0.0011(10)
O1 0.0182(7) 0.0159(7) 0.0248(8) 0.0055(6) 0.0017(6) 0.0014(6)
C21 0.0209(10) 0.0180(10) 0.0207(10) 0.0040(8) 0.0035(8) 0.0033(8)
C22 0.0219(11) 0.0235(11) 0.0251(11) 0.0069(9) 0.0057(9) 0.0039(9)
C31 0.0160(10) 0.0238(11) 0.0274(12) 0.0078(9) 0.0037(8) 0.0050(8)
C32 0.0176(10) 0.0295(12) 0.0247(11) 0.0077(9) 0.0019(8) 0.0070(9)
C37 0.0296(13) 0.0376(14) 0.0246(12) 0.0036(10) 0.0035(10) 0.0040(11)
C33 0.0167(10) 0.0302(12) 0.0280(12) 0.0025(9) -0.0023(9) 0.0019(9)
C34 0.0144(10) 0.0314(12) 0.0294(12) 0.0087(9) 0.0017(9) 0.0006(8)
C38 0.0213(12) 0.0442(15) 0.0344(14) 0.0073(12) 0.0013(10) -0.0075(11)
C35 0.0183(10) 0.0315(12) 0.0254(11) 0.0070(9) 0.0040(9) 0.0029(9)
C36 0.0182(10) 0.0256(11) 0.0270(12) 0.0034(9) 0.0047(9) 0.0041(8)
C39 0.0273(12) 0.0325(13) 0.0306(13) 0.0004(10) 0.0051(10) -0.0004(10)
C23 0.0267(12) 0.0262(12) 0.0427(15) 0.0086(11) 0.0122(11) 0.0096(10)
C24 0.0396(15) 0.0187(11) 0.0475(16) 0.0084(11) 0.0153(12) 0.0074(10)
C25 0.0340(13) 0.0166(11) 0.0373(14) 0.0044(9) 0.0112(11) 0.0007(9)
C26 0.0233(11) 0.0194(10) 0.0236(11) 0.0027(8) 0.0049(9) 0.0008(8)
C41 0.0214(10) 0.0169(10) 0.0269(11) 0.0050(8) 0.0043(9) -0.0032(8)
C42 0.0212(11) 0.0229(11) 0.0282(12) -0.0007(9) 0.0022(9) -0.0028(9)
C47 0.0240(12) 0.0489(16) 0.0286(13) -0.0051(12) 0.0035(10) -0.0013(11)
C43 0.0230(11) 0.0259(12) 0.0355(14) -0.0022(10) 0.0051(10) -0.0021(9)
C44 0.0206(11) 0.0196(11) 0.0467(15) 0.0041(10) -0.0003(10) -0.0010(9)
C48 0.0228(13) 0.0353(15) 0.063(2) 0.0024(14) -0.0012(13) 0.0018(11)
C45 0.0297(12) 0.0231(11) 0.0338(13) 0.0065(10) -0.0075(10) -0.0059(9)
C46 0.0304(12) 0.0217(11) 0.0254(12) 0.0047(9) 0.0017(10) -0.0045(9)
C49 0.0450(16) 0.0445(17) 0.0284(14) 0.0003(12) 0.0015(12) -0.0072(13)
O2 0.0165(7) 0.0173(7) 0.0275(8) 0.0040(6) -0.0015(6) -0.0004(6)
B1 0.0154(10) 0.0159(11) 0.0222(12) 0.0015(9) -0.0011(9) 0.0005(8)
C51 0.0171(10) 0.0189(10) 0.0229(11) 0.0031(8) -0.0030(8) -0.0001(8)
C52 0.0213(10) 0.0234(11) 0.0220(11) 0.0044(9) -0.0017(8) -0.0024(8)
F1 0.0320(8) 0.0308(7) 0.0232(7) -0.0015(6) 0.0038(6) -0.0087(6)
C53 0.0323(12) 0.0247(12) 0.0229(11) -0.0011(9) -0.0060(9) -0.0036(9)
F2 0.0534(10) 0.0340(8) 0.0264(8) -0.0064(6) -0.0021(7) -0.0158(7)
C54 0.0262(12) 0.0229(11) 0.0330(13) 0.0051(10) -0.0089(10) -0.0087(9)
F3 0.0404(9) 0.0334(8) 0.0426(9) 0.0023(7) -0.0072(7) -0.0216(7)
C55 0.0189(10) 0.0224(10) 0.0315(12) 0.0077(9) -0.0011(9) -0.0034(9)
F4 0.0236(7) 0.0304(8) 0.0388(8) 0.0082(6) 0.0042(6) -0.0078(6)
C56 0.0183(10) 0.0203(10) 0.0215(10) 0.0025(8) -0.0026(8) 0.0011(8)
F5 0.0219(6) 0.0244(7) 0.0266(7) 0.0010(5) 0.0039(5) -0.0012(5)
C61 0.0128(9) 0.0202(10) 0.0212(10) -0.0001(8) 0.0021(8) 0.0014(7)
C62 0.0155(9) 0.0212(10) 0.0237(11) -0.0015(8) 0.0003(8) 0.0037(8)
F6 0.0284(7) 0.0176(6) 0.0286(7) 0.0020(5) -0.0052(6) 0.0025(5)
C63 0.0211(11) 0.0280(12) 0.0213(11) 0.0029(9) 0.0014(9) 0.0072(9)
F7 0.0370(8) 0.0335(8) 0.0252(7) 0.0075(6) -0.0036(6) 0.0087(6)
C64 0.0186(10) 0.0371(13) 0.0200(11) -0.0042(9) -0.0015(8) 0.0041(9)
F8 0.0319(8) 0.0496(10) 0.0235(7) -0.0068(7) -0.0090(6) 0.0043(7)
C65 0.0210(11) 0.0281(12) 0.0287(12) -0.0067(10) 0.0000(9) -0.0029(9)
F9 0.0374(9) 0.0348(8) 0.0428(9) -0.0107(7) -0.0089(7) -0.0109(7)
C66 0.0150(9) 0.0220(11) 0.0277(11) 0.0018(9) 0.0009(8) -0.0005(8)
F10 0.0280(7) 0.0217(7) 0.0368(8) 0.0033(6) -0.0040(6) -0.0057(5)
C71 0.0192(10) 0.0202(10) 0.0227(11) 0.0004(8) -0.0017(8) -0.0051(8)
C72 0.0225(11) 0.0274(12) 0.0218(11) -0.0013(9) 0.0007(9) -0.0019(9)
F11 0.0277(7) 0.0348(8) 0.0317(8) 0.0048(6) 0.0038(6) 0.0103(6)
C73 0.0213(11) 0.0356(13) 0.0319(13) -0.0074(11) 0.0050(10) -0.0013(10)
F12 0.0256(8) 0.0537(10) 0.0433(9) -0.0090(8) 0.0083(7) 0.0060(7)
C74 0.0343(13) 0.0337(13) 0.0257(12) -0.0070(10) 0.0112(10) -0.0104(11)
F13 0.0462(10) 0.0510(10) 0.0385(9) -0.0065(8) 0.0234(8) -0.0155(8)
C75 0.0397(14) 0.0239(12) 0.0247(12) 0.0015(9) 0.0025(10) -0.0080(10)
F14 0.0611(11) 0.0352(9) 0.0295(8) 0.0093(7) 0.0070(8) -0.0068(8)
C76 0.0264(12) 0.0241(11) 0.0283(12) 0.0040(9) -0.0015(9) -0.0027(9)
F15 0.0301(8) 0.0366(8) 0.0401(9) 0.0170(7) -0.0022(6) 0.0032(6)

loop_
_atom_type_symbol
_atom_type_description
_atom_type_scat_dispersion_real
_atom_type_scat_dispersion_imag
_atom_type_scat_source
C C 0.0033 0.0016 'International Tables Vol C Tables 4.2.6.8 and 6.1.1.4'
H H 0.0000 0.0000 'International Tables Vol C Tables 4.2.6.8 and 6.1.1.4'
B B 0.0013 0.0007 'International Tables Vol C Tables 4.2.6.8 and 6.1.1.4'
N N 0.0061 0.0033 'International Tables Vol C Tables 4.2.6.8 and 6.1.1.4'
O O 0.0106 0.0060 'International Tables Vol C Tables 4.2.6.8 and 6.1.1.4'
F F 0.0171 0.0103 'International Tables Vol C Tables 4.2.6.8 and 6.1.1.4'
W W -0.8490 6.8722 'International Tables Vol C Tables 4.2.6.8 and 6.1.1.4'

loop_
_geom_angle_atom_site_label_1
_geom_angle_atom_site_label_2
_geom_angle_atom_site_label_3
_geom_angle
O2 W1 O1 115.68(7)
O2 W1 C1 109.00(9)
O1 W1 C1 109.70(9)
O2 W1 N1 106.80(7)
O1 W1 N1 112.29(7)
C1 W1 N1 102.51(9)
O2 W1 H1 136.4(5)
O1 W1 H1 89.1(6)
C1 W1 H1 27.8(5)
N1 W1 H1 94.4(7)
C2 C1 W1 155.41(18)
C2 C1 H1 116.1(16)
W1 C1 H1 87.2(16)
C1 C2 C3 110.2(2)
C1 C2 C4 110.6(2)
C3 C2 C4 109.1(2)
C1 C2 C5 108.1(2)
C3 C2 C5 109.1(2)
C4 C2 C5 109.6(2)
C2 C3 H3A 109.5
C2 C3 H3B 109.5
H3A C3 H3B 109.5
C2 C3 H3C 109.5
H3A C3 H3C 109.5
H3B C3 H3C 109.5
C2 C4 H4A 109.5
C2 C4 H4B 109.5
H4A C4 H4B 109.5
C2 C4 H4C 109.5
H4A C4 H4C 109.5
H4B C4 H4C 109.5
C2 C5 H5A 109.5
C2 C5 H5B 109.5
H5A C5 H5B 109.5
C2 C5 H5C 109.5
H5A C5 H5C 109.5
H5B C5 H5C 109.5
C7 N1 C10 106.64(18)
C7 N1 W1 135.84(16)
C10 N1 W1 117.49(15)
C7 C6 H6A 109.5
C7 C6 H6B 109.5
H6A C6 H6B 109.5
C7 C6 H6C 109.5
H6A C6 H6C 109.5
H6B C6 H6C 109.5
C8 C7 N1 108.3(2)
C8 C7 C6 128.6(2)
N1 C7 C6 123.1(2)
C7 C8 C9 108.4(2)
C7 C8 H8A 125.8
C9 C8 H8A 125.8
C10 C9 C8 108.4(2)
C10 C9 H9A 125.8
C8 C9 H9A 125.8
C9 C10 N1 108.3(2)
C9 C10 C11 129.6(2)
N1 C10 C11 122.1(2)
C10 C11 H11A 109.5
C10 C11 H11B 109.5
H11A C11 H11B 109.5
C10 C11 H11C 109.5
H11A C11 H11C 109.5
H11B C11 H11C 109.5
C21 O1 W1 150.93(14)
O1 C21 C26 117.58(19)
O1 C21 C22 119.47(19)
C26 C21 C22 122.9(2)
C21 C22 C23 117.2(2)
C21 C22 C31 122.0(2)
C23 C22 C31 120.6(2)
C32 C31 C36 120.7(2)
C32 C31 C22 121.8(2)
C36 C31 C22 117.5(2)
C31 C32 C33 118.6(2)
C31 C32 C37 121.1(2)
C33 C32 C37 120.3(2)
C32 C37 H37A 109.5
C32 C37 H37B 109.5
H37A C37 H37B 109.5
C32 C37 H37C 109.5
H37A C37 H37C 109.5
H37B C37 H37C 109.5
C34 C33 C32 121.8(2)
C34 C33 H33A 119.1
C32 C33 H33A 119.1
C35 C34 C33 118.6(2)
C35 C34 C38 120.6(2)
C33 C34 C38 120.8(2)
C34 C38 H38A 109.5
C34 C38 H38B 109.5
H38A C38 H38B 109.5
C34 C38 H38C 109.5
H38A C38 H38C 109.5
H38B C38 H38C 109.5
C34 C35 C36 121.9(2)
C34 C35 H35A 119.1
C36 C35 H35A 119.1
C35 C36 C31 118.5(2)
C35 C36 C39 120.4(2)
C31 C36 C39 121.1(2)
C36 C39 H39A 109.5
C36 C39 H39B 109.5
H39A C39 H39B 109.5
C36 C39 H39C 109.5
H39A C39 H39C 109.5
H39B C39 H39C 109.5
C24 C23 C22 121.2(2)
C24 C23 H23A 119.4
C22 C23 H23A 119.4
C23 C24 C25 120.2(2)
C23 C24 H24A 119.9
C25 C24 H24A 119.9
C24 C25 C26 120.9(2)
C24 C25 H25A 119.5
C26 C25 H25A 119.5
C21 C26 C25 117.6(2)
C21 C26 C41 121.75(19)
C25 C26 C41 120.6(2)
C42 C41 C46 120.6(2)
C42 C41 C26 119.7(2)
C46 C41 C26 119.7(2)
C41 C42 C43 118.7(2)
C41 C42 C47 120.2(2)
C43 C42 C47 121.1(2)
C42 C47 H47A 109.5
C42 C47 H47B 109.5
H47A C47 H47B 109.5
C42 C47 H47C 109.5
H47A C47 H47C 109.5
H47B C47 H47C 109.5
C44 C43 C42 122.1(2)
C44 C43 H43A 118.9
C42 C43 H43A 118.9
C43 C44 C45 118.1(2)
C43 C44 C48 120.6(3)
C45 C44 C48 121.2(2)
C44 C48 H48A 109.5
C44 C48 H48B 109.5
H48A C48 H48B 109.5
C44 C48 H48C 109.5
H48A C48 H48C 109.5
H48B C48 H48C 109.5
C44 C45 C46 121.9(2)
C44 C45 H45A 119.1
C46 C45 H45A 119.1
C45 C46 C41 118.6(2)
C45 C46 C49 120.3(2)
C41 C46 C49 121.1(2)
C46 C49 H49A 109.5
C46 C49 H49B 109.5
H49A C49 H49B 109.5
C46 C49 H49C 109.5
H49A C49 H49C 109.5
H49B C49 H49C 109.5
B1 O2 W1 159.91(13)
O2 B1 C71 110.40(17)
O2 B1 C51 103.99(16)
C71 B1 C51 113.77(19)
O2 B1 C61 104.01(17)
C71 B1 C61 108.77(17)
C51 B1 C61 115.30(18)
C56 C51 C52 113.6(2)
C56 C51 B1 120.1(2)
C52 C51 B1 126.2(2)
F1 C52 C53 115.1(2)
F1 C52 C51 121.31(19)
C53 C52 C51 123.6(2)
F2 C53 C54 120.1(2)
F2 C53 C52 120.3(2)
C54 C53 C52 119.6(2)
F3 C54 C53 120.1(2)
F3 C54 C55 120.5(2)
C53 C54 C55 119.4(2)
F4 C55 C54 120.1(2)
F4 C55 C56 120.9(2)
C54 C55 C56 119.0(2)
F5 C56 C55 116.2(2)
F5 C56 C51 119.07(19)
C55 C56 C51 124.7(2)
C62 C61 C66 114.5(2)
C62 C61 B1 126.23(19)
C66 C61 B1 119.22(19)
F6 C62 C63 115.7(2)
F6 C62 C61 120.87(19)
C63 C62 C61 123.4(2)
F7 C63 C64 119.7(2)
F7 C63 C62 120.8(2)
C64 C63 C62 119.5(2)
F8 C64 C65 120.4(2)
F8 C64 C63 119.7(2)
C65 C64 C63 119.9(2)
F9 C65 C64 120.4(2)
F9 C65 C66 120.6(2)
C64 C65 C66 118.9(2)
F10 C66 C65 116.4(2)
F10 C66 C61 119.86(19)
C65 C66 C61 123.7(2)
C76 C71 C72 112.5(2)
C76 C71 B1 127.3(2)
C72 C71 B1 120.09(19)
F11 C72 C73 115.8(2)
F11 C72 C71 119.3(2)
C73 C72 C71 124.9(2)
F12 C73 C74 120.1(2)
F12 C73 C72 120.7(2)
C74 C73 C72 119.2(2)
F13 C74 C75 120.7(2)
F13 C74 C73 120.3(2)
C75 C74 C73 119.1(2)
F14 C75 C74 119.4(2)
F14 C75 C76 120.8(2)
C74 C75 C76 119.8(2)
F15 C76 C75 115.9(2)
F15 C76 C71 119.7(2)
C75 C76 C71 124.4(2)

loop_
_geom_bond_atom_site_label_1
_geom_bond_atom_site_label_2
_geom_bond_distance
W1 O2 1.7594(15)
W1 O1 1.8603(14)
W1 C1 1.868(2)
W1 N1 1.9685(18)
W1 H1 2.06(2)
C1 C2 1.513(3)
C1 H1 0.960(16)
C2 C3 1.531(3)
C2 C4 1.532(4)
C2 C5 1.534(4)
C3 H3A 0.9800
C3 H3B 0.9800
C3 H3C 0.9800
C4 H4A 0.9800
C4 H4B 0.9800
C4 H4C 0.9800
C5 H5A 0.9800
C5 H5B 0.9800
C5 H5C 0.9800
N1 C7 1.418(3)
N1 C10 1.431(3)
C6 C7 1.493(3)
C6 H6A 0.9800
C6 H6B 0.9800
C6 H6C 0.9800
C7 C8 1.361(3)
C8 C9 1.430(4)
C8 H8A 0.9500
C9 C10 1.351(3)
C9 H9A 0.9500
C10 C11 1.492(3)
C11 H11A 0.9800
C11 H11B 0.9800
C11 H11C 0.9800
O1 C21 1.392(2)
C21 C26 1.393(3)
C21 C22 1.399(3)
C22 C23 1.401(3)
C22 C31 1.495(3)
C31 C32 1.401(3)
C31 C36 1.409(3)
C32 C33 1.402(3)
C32 C37 1.515(3)
C37 H37A 0.9800
C37 H37B 0.9800
C37 H37C 0.9800
C33 C34 1.389(3)
C33 H33A 0.9500
C34 C35 1.387(3)
C34 C38 1.503(3)
C38 H38A 0.9800
C38 H38B 0.9800
C38 H38C 0.9800
C35 C36 1.401(3)
C35 H35A 0.9500
C36 C39 1.506(3)
C39 H39A 0.9800
C39 H39B 0.9800
C39 H39C 0.9800
C23 C24 1.379(4)
C23 H23A 0.9500
C24 C25 1.388(4)
C24 H24A 0.9500
C25 C26 1.397(3)
C25 H25A 0.9500
C26 C41 1.496(3)
C41 C42 1.392(3)
C41 C46 1.405(3)
C42 C43 1.394(3)
C42 C47 1.508(3)
C47 H47A 0.9800
C47 H47B 0.9800
C47 H47C 0.9800
C43 C44 1.385(4)
C43 H43A 0.9500
C44 C45 1.386(4)
C44 C48 1.518(3)
C48 H48A 0.9800
C48 H48B 0.9800
C48 H48C 0.9800
C45 C46 1.393(3)
C45 H45A 0.9500
C46 C49 1.512(4)
C49 H49A 0.9800
C49 H49B 0.9800
C49 H49C 0.9800
O2 B1 1.571(3)
B1 C71 1.628(3)
B1 C51 1.639(3)
B1 C61 1.641(3)
C51 C56 1.391(3)
C51 C52 1.392(3)
C52 F1 1.357(3)
C52 C53 1.390(3)
C53 F2 1.344(3)
C53 C54 1.375(4)
C54 F3 1.344(3)
C54 C55 1.377(3)
C55 F4 1.348(3)
C55 C56 1.380(3)
C56 F5 1.355(3)
C61 C62 1.390(3)
C61 C66 1.392(3)
C62 F6 1.349(2)
C62 C63 1.384(3)
C63 F7 1.345(3)
C63 C64 1.376(3)
C64 F8 1.349(2)
C64 C65 1.373(3)
C65 F9 1.340(3)
C65 C66 1.390(3)
C66 F10 1.353(3)
C71 C76 1.390(3)
C71 C72 1.406(3)
C72 F11 1.355(3)
C72 C73 1.380(3)
C73 F12 1.347(3)
C73 C74 1.376(4)
C74 F13 1.339(3)
C74 C75 1.375(4)
C75 F14 1.346(3)
C75 C76 1.387(4)
C76 F15 1.359(3)
